data_7124976
loop_
_publ_author_name
'Kwon, Yubin M.'
'Delgado, Mayra'
'Zakharov, Lev N.'
'Seda, Takele'
'Gilbertson, John D.'

_publ_section_title
;
 Nitrite reduction by a pyridinediimine complex with a proton-responsive
 secondary coordination sphere.
;
_journal_issue 73
_journal_name_full 'Chemical communications (Cambridge, England)'
_journal_page_first 11016
_journal_page_last 11019
_journal_paper_doi 10.1039/c6cc05962g
_journal_volume 52
_journal_year 2016
_chemical_formula_sum 'C29 H44 Br3 Fe N5'
_chemical_formula_weight 758.27
_space_group_crystal_system triclinic
_space_group_IT_number 2
_space_group_name_Hall '-P 1'
_space_group_name_H-M_alt 'P -1'
_atom_sites_solution_hydrogens difmap
_audit_creation_method SHELXL-2013
_audit_update_record
;
2016-07-19 deposited with the CCDC.
2016-08-16 downloaded from the CCDC.
;
_cell_angle_alpha 64.813(3)
_cell_angle_beta 81.091(2)
_cell_angle_gamma 81.046(2)
_cell_formula_units_Z 2
_cell_length_a 10.0331(9)
_cell_length_b 13.3181(12)
_cell_length_c 14.1000(13)
_cell_measurement_reflns_used 5593
_cell_measurement_temperature 173(2)
_cell_measurement_theta_max 25.86
_cell_measurement_theta_min 2.47
_cell_volume 1675.9(3)
_computing_cell_refinement 'Bruker SAINT'
_computing_data_collection 'Bruker APEX2'
_computing_data_reduction 'Bruker SAINT'
_computing_molecular_graphics 'Bruker SHELXTL'
_computing_publication_material 'Bruker SHELXTL'
_computing_structure_refinement 'SHELXL-2013 (Sheldrick 2013)'
_computing_structure_solution 'SHELXS-97 (Sheldrick 2008)'
_diffrn_ambient_temperature 173(2)
_diffrn_measured_fraction_theta_full 1.000
_diffrn_measured_fraction_theta_max 0.990
_diffrn_measurement_device_type 'Bruker APEX-II CCD'
_diffrn_measurement_method '\f and \w scans'
_diffrn_radiation_type MoK\a
_diffrn_radiation_wavelength 0.71073
_diffrn_reflns_av_R_equivalents 0.0652
_diffrn_reflns_av_unetI/netI 0.0770
_diffrn_reflns_Laue_measured_fraction_full 1.000
_diffrn_reflns_Laue_measured_fraction_max 0.990
_diffrn_reflns_limit_h_max 13
_diffrn_reflns_limit_h_min -13
_diffrn_reflns_limit_k_max 17
_diffrn_reflns_limit_k_min -17
_diffrn_reflns_limit_l_max 18
_diffrn_reflns_limit_l_min -18
_diffrn_reflns_number 32196
_diffrn_reflns_point_group_measured_fraction_full 1.000
_diffrn_reflns_point_group_measured_fraction_max 0.990
_diffrn_reflns_theta_full 25.242
_diffrn_reflns_theta_max 28.179
_diffrn_reflns_theta_min 1.604
_diffrn_source 'sealed tube'
_exptl_absorpt_coefficient_mu 4.052
_exptl_absorpt_correction_T_max 0.7457
_exptl_absorpt_correction_T_min 0.6811
_exptl_absorpt_correction_type multi-scan
_exptl_absorpt_process_details SADABS
_exptl_crystal_colour dark-blue
_exptl_crystal_density_diffrn 1.503
_exptl_crystal_description cut-block
_exptl_crystal_F_000 768
_exptl_crystal_size_max 0.160
_exptl_crystal_size_mid 0.150
_exptl_crystal_size_min 0.120
_refine_diff_density_max 0.471
_refine_diff_density_min -0.447
_refine_diff_density_rms 0.091
_refine_ls_extinction_method none
_refine_ls_goodness_of_fit_ref 1.007
_refine_ls_hydrogen_treatment refall
_refine_ls_matrix_type full
_refine_ls_number_parameters 519
_refine_ls_number_reflns 8179
_refine_ls_number_restraints 0
_refine_ls_restrained_S_all 1.007
_refine_ls_R_factor_all 0.0893
_refine_ls_R_factor_gt 0.0403
_refine_ls_shift/su_max 0.001
_refine_ls_shift/su_mean 0.000
_refine_ls_structure_factor_coef Fsqd
_refine_ls_weighting_details 'w=1/[\s^2^(Fo^2^)+(0.0225P)^2^] where P=(Fo^2^+2Fc^2^)/3'
_refine_ls_weighting_scheme calc
_refine_ls_wR_factor_gt 0.0591
_refine_ls_wR_factor_ref 0.0696
_reflns_Friedel_coverage 0.000
_reflns_number_gt 5159
_reflns_number_total 8179
_reflns_threshold_expression 'I > 2\s(I)'
_cod_data_source_file c6cc05962g2.cif
_cod_data_source_block mo_gilb222_0m
_cod_database_code 7124976
_shelx_space_group_comment
;
The symmetry employed for this shelxl refinement is uniquely defined
by the following loop, which should always be used as a source of
symmetry information in preference to the above space-group names.
They are only intended as comments.
;
_shelx_estimated_absorpt_t_min 0.563
_shelx_estimated_absorpt_t_max 0.642
_shelxl_version_number 2013-4

loop_
_space_group_symop_operation_xyz
'x, y, z'
'-x, -y, -z'

loop_
_atom_site_label
_atom_site_type_symbol
_atom_site_fract_x
_atom_site_fract_y
_atom_site_fract_z
_atom_site_U_iso_or_equiv
_atom_site_adp_type
_atom_site_occupancy
_atom_site_site_symmetry_order
_atom_site_calc_flag
Fe1 Fe 0.76264(4) 0.20648(3) 0.54112(3) 0.02236(11) Uani 1 1 d
Br1 Br 0.90399(3) 0.30768(3) 0.58739(3) 0.04002(10) Uani 1 1 d
Br2 Br 0.59136(3) 0.31621(3) 0.41662(3) 0.03475(10) Uani 1 1 d
Br3 Br 0.24413(3) 0.32737(3) 0.10656(3) 0.03949(10) Uani 1 1 d
N1 N 0.6361(2) 0.12041(19) 0.68971(18) 0.0211(6) Uani 1 1 d
N2 N 0.7366(2) 0.05262(18) 0.54356(18) 0.0216(6) Uani 1 1 d
N3 N 0.9152(2) 0.1816(2) 0.41874(19) 0.0255(6) Uani 1 1 d
N4 N 1.0357(3) 0.4586(2) 0.2227(2) 0.0323(7) Uani 1 1 d
C1 C 0.5035(4) -0.0427(3) 0.7939(3) 0.0336(9) Uani 1 1 d
C2 C 0.5937(3) 0.0282(2) 0.7018(2) 0.0227(7) Uani 1 1 d
C3 C 0.6451(3) -0.0109(2) 0.6166(2) 0.0234(7) Uani 1 1 d
C4 C 0.6078(3) -0.1040(3) 0.6094(3) 0.0298(8) Uani 1 1 d
C5 C 0.6681(3) -0.1307(3) 0.5261(3) 0.0364(9) Uani 1 1 d
C6 C 0.7640(3) -0.0668(3) 0.4539(3) 0.0324(8) Uani 1 1 d
C7 C 0.7978(3) 0.0259(2) 0.4637(2) 0.0248(7) Uani 1 1 d
C8 C 0.9022(3) 0.1007(2) 0.3938(2) 0.0273(7) Uani 1 1 d
C9 C 0.9794(4) 0.0755(3) 0.3050(3) 0.0374(9) Uani 1 1 d
C10 C 1.0157(3) 0.2617(3) 0.3588(3) 0.0314(8) Uani 1 1 d
C11 C 0.9415(3) 0.3687(3) 0.2815(3) 0.0349(9) Uani 1 1 d
C12 C 1.0860(4) 0.5006(3) 0.2951(3) 0.0416(9) Uani 1 1 d
C13 C 1.2376(5) 0.4827(5) 0.2931(5) 0.0675(15) Uani 1 1 d
C14 C 0.9664(4) 0.5526(3) 0.1300(3) 0.0424(10) Uani 1 1 d
C15 C 1.0634(5) 0.6371(3) 0.0581(4) 0.0564(12) Uani 1 1 d
C16 C 0.5986(3) 0.1641(2) 0.7703(2) 0.0233(7) Uani 1 1 d
C17 C 0.6831(3) 0.1333(2) 0.8513(2) 0.0269(7) Uani 1 1 d
C18 C 0.6499(3) 0.1815(3) 0.9237(3) 0.0326(8) Uani 1 1 d
C19 C 0.5355(3) 0.2571(3) 0.9174(3) 0.0380(9) Uani 1 1 d
C20 C 0.4527(3) 0.2854(3) 0.8379(3) 0.0374(9) Uani 1 1 d
C21 C 0.4800(3) 0.2404(2) 0.7626(3) 0.0274(7) Uani 1 1 d
C22 C 0.8057(3) 0.0465(3) 0.8641(3) 0.0407(9) Uani 1 1 d
C23 C 0.9354(4) 0.0895(4) 0.8686(4) 0.0544(12) Uani 1 1 d
C24 C 0.7794(5) -0.0621(4) 0.9607(5) 0.0665(15) Uani 1 1 d
C25 C 0.3830(3) 0.2710(3) 0.6792(3) 0.0356(9) Uani 1 1 d
C26 C 0.3541(5) 0.3977(3) 0.6181(4) 0.0518(11) Uani 1 1 d
C27 C 0.2505(4) 0.2167(4) 0.7282(4) 0.0452(10) Uani 1 1 d
N1S N 0.2808(4) 0.7712(3) 0.8331(3) 0.0693(11) Uani 1 1 d
C1S C 0.3406(4) 0.6857(4) 0.8496(3) 0.0503(11) Uani 1 1 d
C2S C 0.4171(5) 0.5772(4) 0.8706(4) 0.0538(11) Uani 1 1 d
H1A H 0.485(3) -0.015(3) 0.845(3) 0.041(10) Uiso 1 1 d
H1B H 0.547(3) -0.110(3) 0.823(2) 0.038(10) Uiso 1 1 d
H1C H 0.415(4) -0.051(3) 0.772(3) 0.060(11) Uiso 1 1 d
H1N H 1.112(3) 0.424(2) 0.191(2) 0.040(9) Uiso 1 1 d
H1S H 0.417(4) 0.557(3) 0.809(3) 0.088(16) Uiso 1 1 d
H2S H 0.509(4) 0.584(3) 0.882(3) 0.088(15) Uiso 1 1 d
H3S H 0.372(3) 0.514(3) 0.931(3) 0.062(12) Uiso 1 1 d
H4 H 0.542(2) -0.150(2) 0.662(2) 0.015(7) Uiso 1 1 d
H5 H 0.646(3) -0.195(2) 0.523(2) 0.033(9) Uiso 1 1 d
H6 H 0.804(3) -0.081(2) 0.404(2) 0.018(8) Uiso 1 1 d
H9A H 1.022(3) 0.006(3) 0.330(3) 0.050(11) Uiso 1 1 d
H9B H 0.915(4) 0.085(3) 0.249(3) 0.076(13) Uiso 1 1 d
H9C H 1.052(3) 0.124(3) 0.267(2) 0.039(10) Uiso 1 1 d
H10A H 1.093(3) 0.235(2) 0.317(2) 0.033(8) Uiso 1 1 d
H10B H 1.050(3) 0.280(2) 0.406(2) 0.019(8) Uiso 1 1 d
H11A H 0.907(3) 0.348(3) 0.227(3) 0.054(11) Uiso 1 1 d
H11B H 0.870(3) 0.399(2) 0.318(2) 0.031(9) Uiso 1 1 d
H12A H 1.038(3) 0.459(3) 0.372(3) 0.059(11) Uiso 1 1 d
H12B H 1.043(3) 0.585(3) 0.263(3) 0.060(11) Uiso 1 1 d
H13A H 1.284(4) 0.526(3) 0.222(4) 0.086(18) Uiso 1 1 d
H13B H 1.270(4) 0.512(3) 0.330(3) 0.069(14) Uiso 1 1 d
H13C H 1.268(4) 0.407(4) 0.317(3) 0.081(16) Uiso 1 1 d
H14A H 0.933(4) 0.517(3) 0.091(3) 0.068(13) Uiso 1 1 d
H14B H 0.882(3) 0.585(2) 0.164(2) 0.039(9) Uiso 1 1 d
H15A H 1.006(4) 0.694(4) -0.003(4) 0.111(17) Uiso 1 1 d
H15B H 1.159(4) 0.596(3) 0.030(3) 0.082(13) Uiso 1 1 d
H15C H 1.099(4) 0.673(4) 0.101(4) 0.114(19) Uiso 1 1 d
H18 H 0.704(3) 0.165(2) 0.975(2) 0.031(9) Uiso 1 1 d
H19 H 0.518(3) 0.285(2) 0.973(2) 0.039(9) Uiso 1 1 d
H20 H 0.370(3) 0.336(2) 0.833(2) 0.037(9) Uiso 1 1 d
H22 H 0.817(3) 0.032(3) 0.801(3) 0.050(11) Uiso 1 1 d
H23A H 0.950(4) 0.155(3) 0.805(4) 0.087(15) Uiso 1 1 d
H23B H 0.933(3) 0.106(3) 0.932(3) 0.054(12) Uiso 1 1 d
H23C H 1.013(4) 0.036(3) 0.871(3) 0.066(12) Uiso 1 1 d
H24A H 0.764(4) -0.049(3) 1.030(3) 0.085(16) Uiso 1 1 d
H24B H 0.855(3) -0.118(3) 0.968(3) 0.054(11) Uiso 1 1 d
H24C H 0.702(4) -0.091(4) 0.960(4) 0.099(18) Uiso 1 1 d
H25 H 0.422(3) 0.247(2) 0.623(2) 0.030(8) Uiso 1 1 d
H26A H 0.436(4) 0.429(3) 0.591(3) 0.066(14) Uiso 1 1 d
H26B H 0.308(3) 0.434(3) 0.665(3) 0.056(11) Uiso 1 1 d
H26C H 0.297(3) 0.417(3) 0.558(3) 0.049(11) Uiso 1 1 d
H27A H 0.196(4) 0.245(3) 0.670(3) 0.073(13) Uiso 1 1 d
H27B H 0.208(3) 0.245(2) 0.780(2) 0.033(9) Uiso 1 1 d
H27C H 0.271(3) 0.126(3) 0.765(3) 0.070(12) Uiso 1 1 d

loop_
_atom_site_aniso_label
_atom_site_aniso_U_11
_atom_site_aniso_U_22
_atom_site_aniso_U_33
_atom_site_aniso_U_23
_atom_site_aniso_U_13
_atom_site_aniso_U_12
Fe1 0.0246(2) 0.0223(2) 0.0213(3) -0.01058(19) 0.00142(19) -0.00418(18)
Br1 0.0446(2) 0.0509(2) 0.0347(2) -0.02341(18) 0.00118(17) -0.02169(17)
Br2 0.02918(18) 0.0381(2) 0.0304(2) -0.00759(16) -0.00434(15) -0.00278(15)
Br3 0.0392(2) 0.0382(2) 0.0402(2) -0.02070(18) 0.01094(17) -0.00247(16)
N1 0.0203(13) 0.0228(14) 0.0214(15) -0.0105(11) -0.0022(11) -0.0016(11)
N2 0.0238(13) 0.0231(13) 0.0190(14) -0.0097(11) -0.0013(11) -0.0029(11)
N3 0.0238(13) 0.0276(15) 0.0223(15) -0.0092(12) 0.0031(11) -0.0034(11)
N4 0.0306(15) 0.0316(16) 0.0360(18) -0.0178(14) 0.0084(13) -0.0069(13)
C1 0.037(2) 0.033(2) 0.031(2) -0.0135(18) 0.0062(18) -0.0093(18)
C2 0.0210(15) 0.0237(17) 0.0215(18) -0.0074(14) -0.0040(13) -0.0008(13)
C3 0.0212(16) 0.0237(17) 0.0263(19) -0.0109(14) -0.0019(14) -0.0040(13)
C4 0.0312(18) 0.0243(18) 0.031(2) -0.0081(16) -0.0028(16) -0.0055(15)
C5 0.044(2) 0.031(2) 0.045(2) -0.0243(19) -0.0109(18) -0.0035(17)
C6 0.038(2) 0.037(2) 0.031(2) -0.0253(18) -0.0014(17) 0.0008(16)
C7 0.0285(17) 0.0255(17) 0.0222(18) -0.0128(15) -0.0036(14) 0.0023(14)
C8 0.0291(17) 0.0287(18) 0.0255(19) -0.0142(15) -0.0026(14) 0.0024(14)
C9 0.044(2) 0.037(2) 0.031(2) -0.0186(19) 0.0068(19) -0.002(2)
C10 0.0278(18) 0.036(2) 0.031(2) -0.0162(18) 0.0045(16) -0.0074(16)
C11 0.0307(19) 0.0298(19) 0.039(2) -0.0125(18) 0.0069(17) -0.0049(16)
C12 0.043(2) 0.043(2) 0.043(3) -0.022(2) -0.0009(19) -0.0100(19)
C13 0.054(3) 0.084(4) 0.090(5) -0.060(4) -0.026(3) 0.008(3)
C14 0.038(2) 0.038(2) 0.040(2) -0.0094(19) 0.0027(19) -0.0005(18)
C15 0.057(3) 0.040(2) 0.054(3) -0.002(2) 0.002(2) -0.010(2)
C16 0.0274(16) 0.0245(17) 0.0188(17) -0.0104(14) 0.0069(14) -0.0092(13)
C17 0.0280(17) 0.0317(18) 0.0239(19) -0.0154(15) 0.0037(14) -0.0057(14)
C18 0.0318(19) 0.045(2) 0.024(2) -0.0170(17) -0.0015(16) -0.0074(16)
C19 0.040(2) 0.046(2) 0.038(2) -0.0308(19) 0.0108(18) -0.0090(17)
C20 0.0320(19) 0.046(2) 0.042(2) -0.0285(19) 0.0009(17) 0.0022(17)
C21 0.0238(16) 0.0289(18) 0.030(2) -0.0138(15) 0.0010(14) -0.0028(14)
C22 0.040(2) 0.059(3) 0.033(2) -0.031(2) -0.0156(17) 0.0135(18)
C23 0.036(2) 0.073(3) 0.037(3) -0.009(3) -0.004(2) 0.004(2)
C24 0.063(3) 0.038(3) 0.103(5) -0.026(3) -0.040(3) 0.006(2)
C25 0.035(2) 0.040(2) 0.033(2) -0.0205(18) -0.0035(17) 0.0072(16)
C26 0.058(3) 0.042(3) 0.045(3) -0.012(2) -0.005(2) 0.006(2)
C27 0.035(2) 0.054(3) 0.053(3) -0.027(2) -0.011(2) 0.0040(19)
N1S 0.067(3) 0.065(3) 0.076(3) -0.022(2) -0.017(2) -0.016(2)
C1S 0.050(3) 0.061(3) 0.035(2) -0.007(2) -0.006(2) -0.029(2)
C2S 0.055(3) 0.054(3) 0.041(3) -0.005(2) -0.007(2) -0.013(2)

loop_
_atom_type_symbol
_atom_type_description
_atom_type_scat_dispersion_real
_atom_type_scat_dispersion_imag
_atom_type_scat_source
C C 0.0033 0.0016 'International Tables Vol C Tables 4.2.6.8 and 6.1.1.4'
H H 0.0000 0.0000 'International Tables Vol C Tables 4.2.6.8 and 6.1.1.4'
N N 0.0061 0.0033 'International Tables Vol C Tables 4.2.6.8 and 6.1.1.4'
Fe Fe 0.3463 0.8444 'International Tables Vol C Tables 4.2.6.8 and 6.1.1.4'
Br Br -0.2901 2.4595 'International Tables Vol C Tables 4.2.6.8 and 6.1.1.4'

loop_
_geom_angle_atom_site_label_1
_geom_angle_atom_site_label_2
_geom_angle_atom_site_label_3
_geom_angle
N2 Fe1 N1 74.09(9)
N2 Fe1 N3 73.48(9)
N1 Fe1 N3 144.47(9)
N2 Fe1 Br1 145.61(6)
N1 Fe1 Br1 103.82(6)
N3 Fe1 Br1 94.88(7)
N2 Fe1 Br2 95.57(6)
N1 Fe1 Br2 102.71(6)
N3 Fe1 Br2 94.50(6)
Br1 Fe1 Br2 117.89(2)
C2 N1 C16 120.6(2)
C2 N1 Fe1 116.37(19)
C16 N1 Fe1 123.04(17)
C7 N2 C3 121.1(2)
C7 N2 Fe1 119.06(19)
C3 N2 Fe1 119.18(19)
C8 N3 C10 121.0(3)
C8 N3 Fe1 116.9(2)
C10 N3 Fe1 121.6(2)
C11 N4 C12 112.5(3)
C11 N4 C14 109.3(3)
C12 N4 C14 113.2(3)
C11 N4 H1N 105.5(17)
C12 N4 H1N 109.9(18)
C14 N4 H1N 106.0(18)
C2 C1 H1A 111(2)
C2 C1 H1B 108(2)
H1A C1 H1B 107(3)
C2 C1 H1C 112(2)
H1A C1 H1C 109(3)
H1B C1 H1C 108(3)
N1 C2 C3 115.4(3)
N1 C2 C1 126.1(3)
C3 C2 C1 118.5(3)
N2 C3 C4 120.6(3)
N2 C3 C2 113.6(2)
C4 C3 C2 125.8(3)
C5 C4 C3 118.6(3)
C5 C4 H4 120.4(15)
C3 C4 H4 121.0(15)
C6 C5 C4 120.1(3)
C6 C5 H5 121.3(18)
C4 C5 H5 118.5(18)
C5 C6 C7 119.4(3)
C5 C6 H6 122.6(19)
C7 C6 H6 118.0(19)
N2 C7 C6 120.1(3)
N2 C7 C8 114.3(3)
C6 C7 C8 125.6(3)
N3 C8 C7 114.2(3)
N3 C8 C9 127.5(3)
C7 C8 C9 118.3(3)
C8 C9 H9A 110(2)
C8 C9 H9B 111(2)
H9A C9 H9B 111(3)
C8 C9 H9C 113.5(18)
H9A C9 H9C 104(3)
H9B C9 H9C 107(3)
N3 C10 C11 108.2(3)
N3 C10 H10A 115.4(16)
C11 C10 H10A 108.3(16)
N3 C10 H10B 107.6(17)
C11 C10 H10B 107.8(16)
H10A C10 H10B 109(2)
N4 C11 C10 111.5(3)
N4 C11 H11A 108.2(18)
C10 C11 H11A 107.0(18)
N4 C11 H11B 106.0(17)
C10 C11 H11B 111.4(18)
H11A C11 H11B 113(2)
C13 C12 N4 111.7(3)
C13 C12 H12A 111.8(18)
N4 C12 H12A 108.0(18)
C13 C12 H12B 116.0(18)
N4 C12 H12B 100.1(18)
H12A C12 H12B 108(2)
C12 C13 H13A 112(2)
C12 C13 H13B 113(3)
H13A C13 H13B 99(4)
C12 C13 H13C 111(2)
H13A C13 H13C 111(4)
H13B C13 H13C 110(4)
C15 C14 N4 111.8(3)
C15 C14 H14A 110(2)
N4 C14 H14A 107(2)
C15 C14 H14B 114.5(17)
N4 C14 H14B 105.5(17)
H14A C14 H14B 107(3)
C14 C15 H15A 105(2)
C14 C15 H15B 112.1(19)
H15A C15 H15B 114(3)
C14 C15 H15C 109(3)
H15A C15 H15C 114(3)
H15B C15 H15C 103(3)
C17 C16 C21 121.6(3)
C17 C16 N1 119.3(2)
C21 C16 N1 119.1(3)
C18 C17 C16 118.4(3)
C18 C17 C22 119.6(3)
C16 C17 C22 122.0(3)
C19 C18 C17 121.2(3)
C19 C18 H18 118.8(19)
C17 C18 H18 120.0(19)
C20 C19 C18 119.6(3)
C20 C19 H19 124.2(17)
C18 C19 H19 116.1(18)
C19 C20 C21 122.2(3)
C19 C20 H20 121.8(18)
C21 C20 H20 115.9(18)
C20 C21 C16 117.0(3)
C20 C21 C25 120.2(3)
C16 C21 C25 122.8(3)
C23 C22 C17 112.4(3)
C23 C22 C24 111.0(3)
C17 C22 C24 110.9(3)
C23 C22 H22 107.5(19)
C17 C22 H22 105.8(19)
C24 C22 H22 109(2)
C22 C23 H23A 108(2)
C22 C23 H23B 113(2)
H23A C23 H23B 110(3)
C22 C23 H23C 112(2)
H23A C23 H23C 107(3)
H23B C23 H23C 106(3)
C22 C24 H24A 111(2)
C22 C24 H24B 112(2)
H24A C24 H24B 107(3)
C22 C24 H24C 113(3)
H24A C24 H24C 105(4)
H24B C24 H24C 108(3)
C21 C25 C27 110.8(3)
C21 C25 C26 112.5(3)
C27 C25 C26 110.8(3)
C21 C25 H25 112.4(16)
C27 C25 H25 107.8(17)
C26 C25 H25 102.1(17)
C25 C26 H26A 109(2)
C25 C26 H26B 112(2)
H26A C26 H26B 106(3)
C25 C26 H26C 111.7(19)
H26A C26 H26C 109(3)
H26B C26 H26C 109(3)
C25 C27 H27A 104(2)
C25 C27 H27B 108.2(18)
H27A C27 H27B 108(3)
C25 C27 H27C 110.3(18)
H27A C27 H27C 115(3)
H27B C27 H27C 111(3)
N1S C1S C2S 179.8(5)
C1S C2S H1S 109(2)
C1S C2S H2S 106(2)
H1S C2S H2S 112(3)
C1S C2S H3S 112(2)
H1S C2S H3S 103(3)
H2S C2S H3S 113(3)

loop_
_geom_bond_atom_site_label_1
_geom_bond_atom_site_label_2
_geom_bond_distance
Fe1 N2 2.091(2)
Fe1 N1 2.214(2)
Fe1 N3 2.223(2)
Fe1 Br1 2.4257(5)
Fe1 Br2 2.4778(5)
N1 C2 1.296(3)
N1 C16 1.461(3)
N2 C7 1.352(3)
N2 C3 1.351(3)
N3 C8 1.297(4)
N3 C10 1.474(4)
N4 C11 1.510(4)
N4 C12 1.530(4)
N4 C14 1.542(4)
N4 H1N 0.97(3)
C1 C2 1.501(4)
C1 H1A 0.92(3)
C1 H1B 0.88(3)
C1 H1C 1.01(3)
C2 C3 1.496(4)
C3 C4 1.398(4)
C4 C5 1.393(4)
C4 H4 0.97(2)
C5 C6 1.379(5)
C5 H5 0.94(3)
C6 C7 1.397(4)
C6 H6 0.83(3)
C7 C8 1.494(4)
C8 C9 1.503(4)
C9 H9A 0.90(3)
C9 H9B 1.05(4)
C9 H9C 0.98(3)
C10 C11 1.540(5)
C10 H10A 1.01(3)
C10 H10B 0.93(3)
C11 H11A 1.05(3)
C11 H11B 0.95(3)
C12 C13 1.500(6)
C12 H12A 1.07(4)
C12 H12B 1.07(3)
C13 H13A 1.00(4)
C13 H13B 0.88(4)
C13 H13C 0.94(4)
C14 C15 1.518(5)
C14 H14A 0.98(4)
C14 H14B 1.04(3)
C15 H15A 1.06(5)
C15 H15B 1.13(4)
C15 H15C 1.04(5)
C16 C17 1.409(4)
C16 C21 1.425(4)
C17 C18 1.397(4)
C17 C22 1.527(4)
C18 C19 1.390(4)
C18 H18 0.90(3)
C19 C20 1.386(5)
C19 H19 0.98(3)
C20 C21 1.400(4)
C20 H20 0.97(3)
C21 C25 1.523(4)
C22 C23 1.522(6)
C22 C24 1.532(6)
C22 H22 0.97(3)
C23 H23A 0.96(4)
C23 H23B 1.00(4)
C23 H23C 0.97(4)
C24 H24A 1.05(4)
C24 H24B 0.96(3)
C24 H24C 0.93(4)
C25 C27 1.535(5)
C25 C26 1.537(5)
C25 H25 0.98(3)
C26 H26A 0.93(4)
C26 H26B 1.00(4)
C26 H26C 1.02(3)
C27 H27A 0.96(4)
C27 H27B 0.97(3)
C27 H27C 1.10(4)
N1S C1S 1.147(5)
C1S C2S 1.458(6)
C2S H1S 1.02(4)
C2S H2S 0.98(4)
C2S H3S 1.02(4)

loop_
_geom_hbond_atom_site_label_D
_geom_hbond_atom_site_label_H
_geom_hbond_atom_site_label_A
_geom_hbond_distance_DH
_geom_hbond_distance_HA
_geom_hbond_distance_DA
_geom_hbond_angle_DHA
_geom_hbond_site_symmetry_A
C1 H1C N1S 1.01(3) 2.66(3) 3.409(5) 130(2) 1_545
N4 H1N Br3 0.97(3) 2.27(3) 3.217(3) 164(2) 1_655
C2S H1S Br2 1.02(4) 2.90(4) 3.688(5) 135(3) 2_666
C2S H2S Br3 0.98(4) 2.96(4) 3.912(5) 163(3) 2_666
C2S H3S Br3 1.02(4) 2.95(4) 3.967(5) 178(3) 1_556
C9 H9B N1S 1.05(4) 2.55(4) 3.362(6) 134(3) 2_666
C10 H10A Br3 1.01(3) 2.95(3) 3.757(3) 137(2) 1_655
C10 H10B Br1 0.93(3) 2.88(3) 3.517(4) 127(2) .
C11 H11B Br2 0.95(3) 3.08(3) 3.744(3) 129(2) .
C12 H12A Br1 1.07(4) 3.07(4) 4.127(4) 171(2) .

loop_
_geom_torsion_atom_site_label_1
_geom_torsion_atom_site_label_2
_geom_torsion_atom_site_label_3
_geom_torsion_atom_site_label_4
_geom_torsion
C16 N1 C2 C3 -176.8(2)
Fe1 N1 C2 C3 4.3(3)
C16 N1 C2 C1 0.9(4)
Fe1 N1 C2 C1 -178.0(3)
C7 N2 C3 C4 -2.2(4)
Fe1 N2 C3 C4 168.7(2)
C7 N2 C3 C2 177.0(2)
Fe1 N2 C3 C2 -12.1(3)
N1 C2 C3 N2 4.6(4)
C1 C2 C3 N2 -173.3(3)
N1 C2 C3 C4 -176.2(3)
C1 C2 C3 C4 5.8(4)
N2 C3 C4 C5 0.8(4)
C2 C3 C4 C5 -178.3(3)
C3 C4 C5 C6 1.0(5)
C4 C5 C6 C7 -1.3(5)
C3 N2 C7 C6 1.9(4)
Fe1 N2 C7 C6 -169.1(2)
C3 N2 C7 C8 -176.5(2)
Fe1 N2 C7 C8 12.6(3)
C5 C6 C7 N2 -0.1(5)
C5 C6 C7 C8 178.1(3)
C10 N3 C8 C7 178.9(2)
Fe1 N3 C8 C7 -8.9(3)
C10 N3 C8 C9 -0.8(5)
Fe1 N3 C8 C9 171.4(3)
N2 C7 C8 N3 -1.8(4)
C6 C7 C8 N3 179.9(3)
N2 C7 C8 C9 177.9(3)
C6 C7 C8 C9 -0.3(5)
C8 N3 C10 C11 100.2(3)
Fe1 N3 C10 C11 -71.7(3)
C12 N4 C11 C10 -66.1(4)
C14 N4 C11 C10 167.3(3)
N3 C10 C11 N4 175.6(3)
C11 N4 C12 C13 120.1(4)
C14 N4 C12 C13 -115.4(4)
C11 N4 C14 C15 -171.4(3)
C12 N4 C14 C15 62.3(4)
C2 N1 C16 C17 90.9(3)
Fe1 N1 C16 C17 -90.3(3)
C2 N1 C16 C21 -91.5(3)
Fe1 N1 C16 C21 87.3(3)
C21 C16 C17 C18 -1.4(4)
N1 C16 C17 C18 176.0(3)
C21 C16 C17 C22 176.3(3)
N1 C16 C17 C22 -6.2(4)
C16 C17 C18 C19 0.8(5)
C22 C17 C18 C19 -177.0(3)
C17 C18 C19 C20 -0.1(5)
C18 C19 C20 C21 0.0(5)
C19 C20 C21 C16 -0.7(5)
C19 C20 C21 C25 177.7(3)
C17 C16 C21 C20 1.4(4)
N1 C16 C21 C20 -176.1(3)
C17 C16 C21 C25 -177.0(3)
N1 C16 C21 C25 5.5(4)
C18 C17 C22 C23 -55.5(4)
C16 C17 C22 C23 126.8(3)
C18 C17 C22 C24 69.5(4)
C16 C17 C22 C24 -108.2(4)
C20 C21 C25 C27 -71.3(4)
C16 C21 C25 C27 107.0(3)
C20 C21 C25 C26 53.4(4)
C16 C21 C25 C26 -128.3(3)
